data_7125695
loop_
_publ_author_name
'G\'omez-Torres, Alejandra'
'Aguilar-Calder\'on, J Rolando'
'Saucedo, Carlos'
'Jordan, Aldo'
'Metta-Maga\~na, Alejandro'
'Pinter, Balazs'
'Fortier, Skye'

_publ_section_title
;
 Reversible oxidative-addition and reductive-elimination of thiophene from
 a titanium complex and its thermally-induced hydrodesulphurization
 chemistry.
;
_journal_issue 10
_journal_name_full 'Chemical communications (Cambridge, England)'
_journal_page_first 1545
_journal_page_last 1548
_journal_paper_doi 10.1039/c9cc09267f
_journal_volume 56
_journal_year 2020
_chemical_formula_moiety 'C65 H92 N6 S Ti, 3(C3)'
_chemical_formula_sum 'C74 H92 N6 S Ti'
_chemical_formula_weight 1145.49
_chemical_name_systematic DippL2Ti_k2-S(CH)3CH
_chemical_properties_physical Air-sensitive,Moisture-sensitive,Light-sensitive,Photo-sensitive
_space_group_crystal_system monoclinic
_space_group_IT_number 14
_space_group_name_Hall '-P 2yn'
_space_group_name_H-M_alt 'P 1 21/n 1'
_atom_sites_solution_hydrogens mixed
_atom_sites_solution_primary dual
_audit_block_doi 10.5517/ccdc.csd.cc23wzmm
_audit_creation_date 2019-11-02
_audit_creation_method
;
Olex2 1.2
(compiled 2018.05.29 svn.r3508 for OlexSys, GUI svn.r5506)
;
_audit_update_record
;
2019-11-03 deposited with the CCDC.	2019-12-26 downloaded from the CCDC.
;
_cell_angle_alpha 90
_cell_angle_beta 110.80(3)
_cell_angle_gamma 90
_cell_formula_units_Z 4
_cell_length_a 19.184(4)
_cell_length_b 16.616(3)
_cell_length_c 23.789(5)
_cell_measurement_reflns_used 9842
_cell_measurement_temperature 100
_cell_measurement_theta_max 25.926
_cell_measurement_theta_min 2.361
_cell_volume 7089(3)
_computing_cell_refinement 'SAINT V8.38A (?, 2016)'
_computing_data_reduction 'SAINT V8.38A (?, 2016)'
_computing_molecular_graphics 'Olex2 (Dolomanov et al., 2009)'
_computing_publication_material 'Olex2 (Dolomanov et al., 2009)'
_computing_structure_refinement 'XL (Sheldrick, 2008)'
_computing_structure_solution 'ShelXT (Sheldrick, 2015)'
_diffrn_ambient_temperature 100
_diffrn_measured_fraction_theta_full 1.000
_diffrn_measured_fraction_theta_max 0.998
_diffrn_measurement_device_type 'Bruker APEX-II CCD'
_diffrn_measurement_method '\w scans'
_diffrn_radiation_type MoK\a
_diffrn_radiation_wavelength 0.71073
_diffrn_reflns_av_R_equivalents 0.0652
_diffrn_reflns_av_unetI/netI 0.0359
_diffrn_reflns_Laue_measured_fraction_full 1.000
_diffrn_reflns_Laue_measured_fraction_max 0.998
_diffrn_reflns_limit_h_max 23
_diffrn_reflns_limit_h_min -23
_diffrn_reflns_limit_k_max 20
_diffrn_reflns_limit_k_min -20
_diffrn_reflns_limit_l_max 29
_diffrn_reflns_limit_l_min -29
_diffrn_reflns_number 135214
_diffrn_reflns_point_group_measured_fraction_full 1.000
_diffrn_reflns_point_group_measured_fraction_max 0.998
_diffrn_reflns_theta_full 25.242
_diffrn_reflns_theta_max 26.366
_diffrn_reflns_theta_min 2.090
_diffrn_standards_number 0
_exptl_absorpt_coefficient_mu 0.193
_exptl_absorpt_correction_T_max 0.7454
_exptl_absorpt_correction_T_min 0.6836
_exptl_absorpt_correction_type multi-scan
_exptl_absorpt_process_details
'SADABS-2016/2 (Bruker,2016/2) was used for absorption correction. wR2(int) was 0.1194 before and 0.0627 after correction. The Ratio of minimum to maximum transmission is 0.9171. The \l/2 correction factor is Not present.'
_exptl_crystal_colour 'clear dark red'
_exptl_crystal_colour_lustre clear
_exptl_crystal_colour_modifier dark
_exptl_crystal_colour_primary red
_exptl_crystal_density_diffrn 1.073
_exptl_crystal_description needle
_exptl_crystal_F_000 2464
_exptl_crystal_recrystallization_method 'Toluene/hexanes at -32 celsius'
_exptl_crystal_size_max 0.15
_exptl_crystal_size_mid 0.1
_exptl_crystal_size_min 0.1
_refine_diff_density_max 1.313
_refine_diff_density_min -0.642
_refine_diff_density_rms 0.067
_refine_ls_extinction_method none
_refine_ls_goodness_of_fit_ref 1.032
_refine_ls_hydrogen_treatment mixed
_refine_ls_matrix_type full
_refine_ls_number_parameters 765
_refine_ls_number_reflns 14454
_refine_ls_number_restraints 0
_refine_ls_restrained_S_all 1.032
_refine_ls_R_factor_all 0.0921
_refine_ls_R_factor_gt 0.0673
_refine_ls_shift/su_max 0.001
_refine_ls_shift/su_mean 0.000
_refine_ls_structure_factor_coef Fsqd
_refine_ls_weighting_details 'w=1/[\s^2^(Fo^2^)+(0.1038P)^2^+8.6153P] where P=(Fo^2^+2Fc^2^)/3'
_refine_ls_weighting_scheme calc
_refine_ls_wR_factor_gt 0.1837
_refine_ls_wR_factor_ref 0.2059
_reflns_Friedel_coverage 0.000
_reflns_number_gt 10775
_reflns_number_total 14454
_reflns_threshold_expression 'I > 2\s(I)'
_cod_data_source_file c9cc09267f2.cif
_cod_data_source_block at_bthio_2_0m
_cod_depositor_comments 'Adding full bibliography for 7125695.cif.'
_cod_database_code 7125695
_shelx_shelxl_version_number 2017/1
_shelx_space_group_comment
;
The symmetry employed for this shelxl refinement is uniquely defined
by the following loop, which should always be used as a source of
symmetry information in preference to the above space-group names.
They are only intended as comments.
;
_shelx_estimated_absorpt_t_max 0.981
_shelx_estimated_absorpt_t_min 0.972
_olex2_refinement_description
;
1. Fixed Uiso
 At 1.2 times of:
  All C(H) groups
 At 1.5 times of:
  All C(H,H,H) groups
2.a Ternary CH refined with riding coordinates:
 C20(H20), C11(H11), C8(H8), C23(H23), C59(H59), C56(H56), C44(H44), C47(H47)
2.b Aromatic/amide H refined with riding coordinates:
 C37(H37), C64(H64), C36(H36), C40(H40), C6(H6), C4(H4), C54(H54), C5(H5),
 C18(H18), C62(H62), C52(H52), C41(H41), C53(H53), C16(H16), C63(H63), C42(H42),
  C17(H17)
2.c Idealised Me refined as rotating group:
 C13(H13A,H13B,H13C), C28(H28A,H28B,H28C), C29(H29A,H29B,H29C), C32(H32A,H32B,
 H32C), C9(H9A,H9B,H9C), C21(H21A,H21B,H21C), C10(H10A,H10B,H10C), C12(H12A,
 H12B,H12C), C30(H30A,H30B,H30C), C22(H22A,H22B,H22C), C61(H61A,H61B,H61C),
 C34(H34A,H34B,H34C), C33(H33A,H33B,H33C), C24(H24A,H24B,H24C), C58(H58A,H58B,
 H58C), C25(H25A,H25B,H25C), C57(H57A,H57B,H57C), C60(H60A,H60B,H60C), C45(H45A,
 H45B,H45C), C46(H46A,H46B,H46C), C49(H49A,H49B,H49C), C48(H48A,H48B,H48C)
;
_olex2_submission_special_instructions 'No special instructions were received'

loop_
_space_group_symop_operation_xyz
'x, y, z'
'-x+1/2, y+1/2, -z+1/2'
'-x, -y, -z'
'x-1/2, -y-1/2, z-1/2'

loop_
_atom_site_label
_atom_site_type_symbol
_atom_site_fract_x
_atom_site_fract_y
_atom_site_fract_z
_atom_site_U_iso_or_equiv
_atom_site_adp_type
_atom_site_occupancy
_atom_site_site_symmetry_order
_atom_site_calc_flag
_atom_site_refinement_flags_posn
_atom_site_disorder_assembly
_atom_site_disorder_group
Ti1 Ti 0.57060(2) 0.66056(3) 0.28461(2) 0.02240(13) Uani 1 1 d . . .
S1 S 0.65801(4) 0.76251(5) 0.28120(3) 0.03730(19) Uani 1 1 d . . .
N2 N 0.45866(12) 0.62866(13) 0.27187(10) 0.0259(5) Uani 1 1 d . . .
N1 N 0.48269(12) 0.72148(13) 0.21432(9) 0.0241(4) Uani 1 1 d . . .
N4 N 0.61686(12) 0.56944(13) 0.27506(9) 0.0258(5) Uani 1 1 d . . .
N6 N 0.68546(13) 0.46651(13) 0.24617(10) 0.0296(5) Uani 1 1 d . . .
N5 N 0.69258(13) 0.46703(14) 0.34037(10) 0.0301(5) Uani 1 1 d . . .
N3 N 0.35334(12) 0.69477(13) 0.20551(11) 0.0303(5) Uani 1 1 d . . .
C1 C 0.42913(14) 0.68142(15) 0.22669(12) 0.0254(5) Uani 1 1 d . . .
C35 C 0.66116(14) 0.50788(15) 0.28620(11) 0.0256(5) Uani 1 1 d . . .
C14 C 0.47108(14) 0.79056(16) 0.17679(12) 0.0270(6) Uani 1 1 d . . .
C2 C 0.41253(15) 0.58965(16) 0.30013(13) 0.0295(6) Uani 1 1 d . . .
C38 C 0.70237(17) 0.49851(17) 0.39955(12) 0.0323(6) Uani 1 1 d . . .
C7 C 0.38171(16) 0.51336(17) 0.27981(13) 0.0327(6) Uani 1 1 d . . .
C50 C 0.67814(16) 0.49187(16) 0.18595(12) 0.0303(6) Uani 1 1 d . . .
C15 C 0.49667(16) 0.78973(17) 0.12802(12) 0.0328(6) Uani 1 1 d . . .
C19 C 0.43980(15) 0.86148(17) 0.19104(13) 0.0318(6) Uani 1 1 d . . .
C20 C 0.53713(17) 0.71900(19) 0.11301(13) 0.0360(7) Uani 1 1 d . . .
H20 H 0.536659 0.674163 0.139641 0.043 Uiso 1 1 calc R . .
C51 C 0.73571(18) 0.53721(18) 0.17876(14) 0.0367(7) Uani 1 1 d . . .
C3 C 0.39925(17) 0.62745(18) 0.34866(13) 0.0347(6) Uani 1 1 d . . .
C37 C 0.72981(18) 0.40180(18) 0.27535(13) 0.0383(7) Uani 1 1 d . . .
H37 H 0.752408 0.364805 0.257941 0.046 Uiso 1 1 calc R . .
C11 C 0.39515(17) 0.46797(17) 0.22886(13) 0.0351(6) Uani 1 1 d . . .
H11 H 0.420338 0.504477 0.209882 0.042 Uiso 1 1 calc R . .
C39 C 0.65348(18) 0.4772(2) 0.42798(14) 0.0415(7) Uani 1 1 d . . .
C55 C 0.61716(17) 0.46436(18) 0.13750(13) 0.0351(6) Uani 1 1 d . . .
C8 C 0.43453(18) 0.70676(18) 0.37683(14) 0.0375(7) Uani 1 1 d . . .
H8 H 0.467661 0.724881 0.356097 0.045 Uiso 1 1 calc R . .
C65 C 0.60688(17) 0.67976(19) 0.37516(13) 0.0351(6) Uani 1 1 d . . .
C64 C 0.64071(18) 0.7374(2) 0.41133(13) 0.0418(7) Uani 1 1 d . A 1
H64 H 0.642658 0.733046 0.450838 0.050 Uiso 1 1 calc R A 1
C36 C 0.73421(18) 0.40213(18) 0.33233(14) 0.0386(7) Uani 1 1 d . . .
H36 H 0.760493 0.365465 0.361758 0.046 Uiso 1 1 calc R . .
C26 C 0.29588(15) 0.68384(17) 0.15824(14) 0.0346(7) Uani 1 1 d . . .
C40 C 0.6682(2) 0.5069(2) 0.48627(14) 0.0508(9) Uani 1 1 d . . .
H40 H 0.636199 0.493768 0.506470 0.061 Uiso 1 1 calc R . .
C13 C 0.32113(18) 0.4419(2) 0.18095(15) 0.0432(7) Uani 1 1 d . . .
H13A H 0.298805 0.400369 0.197001 0.065 Uiso 1 1 calc GR . .
H13B H 0.330223 0.421775 0.146349 0.065 Uiso 1 1 calc GR . .
H13C H 0.288047 0.487231 0.169507 0.065 Uiso 1 1 calc GR . .
C23 C 0.42263(16) 0.86917(18) 0.24825(15) 0.0371(7) Uani 1 1 d . . .
H23 H 0.405146 0.816374 0.256020 0.044 Uiso 1 1 calc R . .
C27 C 0.29852(17) 0.65667(18) 0.09671(14) 0.0389(7) Uani 1 1 d . . .
C6 C 0.33620(18) 0.47767(19) 0.30757(15) 0.0418(7) Uani 1 1 d . . .
H6 H 0.315641 0.427289 0.294634 0.050 Uiso 1 1 calc R . .
C59 C 0.55557(19) 0.4157(2) 0.14694(14) 0.0432(7) Uani 1 1 d . . .
H59 H 0.553688 0.430109 0.186321 0.052 Uiso 1 1 calc R . .
C43 C 0.7645(2) 0.5475(2) 0.42684(13) 0.0432(8) Uani 1 1 d . . .
C4 C 0.35262(19) 0.5888(2) 0.37408(15) 0.0447(8) Uani 1 1 d . . .
H4 H 0.342831 0.613591 0.405550 0.054 Uiso 1 1 calc R . .
C54 C 0.6162(2) 0.4808(2) 0.07962(14) 0.0434(8) Uani 1 1 d . . .
H54 H 0.576538 0.462998 0.046403 0.052 Uiso 1 1 calc R . .
C5 C 0.3210(2) 0.5154(2) 0.35370(16) 0.0475(8) Uani 1 1 d . . .
H5 H 0.289647 0.491215 0.370830 0.057 Uiso 1 1 calc R . .
C28 C 0.36820(17) 0.60754(19) 0.10332(13) 0.0381(7) Uani 1 1 d . . .
H28A H 0.411779 0.638773 0.124363 0.057 Uiso 1 1 calc GR . .
H28B H 0.368379 0.593624 0.064209 0.057 Uiso 1 1 calc GR . .
H28C H 0.368282 0.559304 0.125565 0.057 Uiso 1 1 calc GR . .
C29 C 0.30042(19) 0.7348(2) 0.06129(14) 0.0453(8) Uani 1 1 d . . .
H29A H 0.253664 0.762455 0.051370 0.068 Uiso 1 1 calc GR . .
H29B H 0.308841 0.721092 0.025009 0.068 Uiso 1 1 calc GR . .
H29C H 0.339945 0.769004 0.085616 0.068 Uiso 1 1 calc GR . .
C18 C 0.42973(19) 0.92787(19) 0.15292(16) 0.0466(8) Uani 1 1 d . . .
H18 H 0.407676 0.974219 0.160880 0.056 Uiso 1 1 calc R . .
C32 C 0.23529(18) 0.7443(2) 0.22734(18) 0.0494(9) Uani 1 1 d . . .
H32A H 0.263305 0.708660 0.259050 0.074 Uiso 1 1 calc GR . .
H32B H 0.188729 0.757153 0.231803 0.074 Uiso 1 1 calc GR . .
H32C H 0.263213 0.792883 0.229323 0.074 Uiso 1 1 calc GR . .
C31 C 0.22044(16) 0.70377(19) 0.16698(17) 0.0444(8) Uani 1 1 d . . .
C56 C 0.8005(2) 0.5695(2) 0.23192(15) 0.0478(8) Uani 1 1 d . . .
H56 H 0.787489 0.563882 0.268029 0.057 Uiso 1 1 calc R . .
C62 C 0.68633(18) 0.82195(19) 0.34461(14) 0.0422(7) Uani 1 1 d . A 1
H62 H 0.711639 0.868921 0.342470 0.051 Uiso 1 1 calc R A 1
C52 C 0.7320(2) 0.5514(2) 0.11983(15) 0.0457(8) Uani 1 1 d . . .
H52 H 0.769850 0.580559 0.113343 0.055 Uiso 1 1 calc R . .
C41 C 0.7284(2) 0.5547(2) 0.51389(14) 0.0527(9) Uani 1 1 d . . .
H41 H 0.737259 0.573444 0.552648 0.063 Uiso 1 1 calc R . .
C9 C 0.3770(2) 0.7729(2) 0.37108(17) 0.0484(8) Uani 1 1 d . . .
H9A H 0.350378 0.784128 0.329329 0.073 Uiso 1 1 calc GR . .
H9B H 0.401922 0.820832 0.390733 0.073 Uiso 1 1 calc GR . .
H9C H 0.342542 0.755417 0.389579 0.073 Uiso 1 1 calc GR . .
C53 C 0.6735(2) 0.5233(2) 0.07124(14) 0.0470(8) Uani 1 1 d . . .
H53 H 0.672616 0.532934 0.032479 0.056 Uiso 1 1 calc R . .
C21 C 0.5008(2) 0.6902(2) 0.04745(14) 0.0483(8) Uani 1 1 d . . .
H21A H 0.448275 0.682725 0.038163 0.073 Uiso 1 1 calc GR . .
H21B H 0.522903 0.640100 0.042471 0.073 Uiso 1 1 calc GR . .
H21C H 0.508616 0.729742 0.020876 0.073 Uiso 1 1 calc GR . .
C10 C 0.4817(2) 0.6953(2) 0.44379(15) 0.0498(8) Uani 1 1 d . . .
H10A H 0.449514 0.684443 0.465885 0.075 Uiso 1 1 calc GR . .
H10B H 0.509840 0.743358 0.459054 0.075 Uiso 1 1 calc GR . .
H10C H 0.515290 0.650888 0.448190 0.075 Uiso 1 1 calc GR . .
C12 C 0.4446(2) 0.3939(2) 0.25102(16) 0.0464(8) Uani 1 1 d . . .
H12A H 0.494301 0.410680 0.274513 0.070 Uiso 1 1 calc GR . .
H12B H 0.445465 0.363112 0.217130 0.070 Uiso 1 1 calc GR . .
H12C H 0.424990 0.361377 0.275320 0.070 Uiso 1 1 calc GR . .
C16 C 0.4858(2) 0.8590(2) 0.09244(15) 0.0491(8) Uani 1 1 d . . .
H16 H 0.502146 0.859350 0.060036 0.059 Uiso 1 1 calc R . .
C63 C 0.6761(2) 0.8083(2) 0.39698(15) 0.0489(9) Uani 1 1 d . A 1
H63 H 0.693032 0.847579 0.426590 0.059 Uiso 1 1 calc R A 1
C30 C 0.23193(19) 0.6044(2) 0.05788(16) 0.0510(9) Uani 1 1 d . . .
H30A H 0.231850 0.554468 0.078115 0.076 Uiso 1 1 calc GR . .
H30B H 0.236534 0.593859 0.019680 0.076 Uiso 1 1 calc GR . .
H30C H 0.186138 0.632624 0.051790 0.076 Uiso 1 1 calc GR . .
C22 C 0.61818(19) 0.7407(2) 0.12382(15) 0.0486(8) Uani 1 1 d . . .
H22A H 0.619774 0.784868 0.098302 0.073 Uiso 1 1 calc GR . .
H22B H 0.643059 0.695027 0.114814 0.073 Uiso 1 1 calc GR . .
H22C H 0.642686 0.755781 0.165125 0.073 Uiso 1 1 calc GR . .
C61 C 0.47899(19) 0.4324(2) 0.09969(16) 0.0519(9) Uani 1 1 d . . .
H61A H 0.470272 0.489427 0.096512 0.078 Uiso 1 1 calc GR . .
H61B H 0.441336 0.406744 0.111281 0.078 Uiso 1 1 calc GR . .
H61C H 0.477174 0.411662 0.061538 0.078 Uiso 1 1 calc GR . .
C34 C 0.16888(19) 0.7597(2) 0.1181(2) 0.0602(10) Uani 1 1 d . . .
H34A H 0.194018 0.809607 0.118063 0.090 Uiso 1 1 calc GR . .
H34B H 0.124138 0.769820 0.126250 0.090 Uiso 1 1 calc GR . .
H34C H 0.156385 0.734332 0.079474 0.090 Uiso 1 1 calc GR . .
C42 C 0.7756(2) 0.5750(2) 0.48486(15) 0.0544(9) Uani 1 1 d . . .
H42 H 0.816251 0.608071 0.504149 0.065 Uiso 1 1 calc R . .
C44 C 0.5879(2) 0.4225(3) 0.39803(17) 0.0732(14) Uani 1 1 d . . .
H44 H 0.572127 0.432264 0.354658 0.088 Uiso 1 1 calc R . .
C33 C 0.17978(19) 0.6237(2) 0.1691(2) 0.0550(9) Uani 1 1 d . . .
H33A H 0.165810 0.597376 0.130713 0.083 Uiso 1 1 calc GR . .
H33B H 0.135915 0.634775 0.178298 0.083 Uiso 1 1 calc GR . .
H33C H 0.212483 0.589266 0.199510 0.083 Uiso 1 1 calc GR . .
C17 C 0.4517(2) 0.9261(2) 0.10392(17) 0.0579(10) Uani 1 1 d . . .
H17 H 0.443518 0.970500 0.078580 0.069 Uiso 1 1 calc R . .
C24 C 0.3608(3) 0.9295(2) 0.2437(2) 0.0724(14) Uani 1 1 d . . .
H24A H 0.377481 0.982813 0.239275 0.109 Uiso 1 1 calc GR . .
H24B H 0.348762 0.926898 0.279513 0.109 Uiso 1 1 calc GR . .
H24C H 0.317383 0.916729 0.209432 0.109 Uiso 1 1 calc GR . .
C58 C 0.8154(2) 0.6584(2) 0.2246(2) 0.0608(11) Uani 1 1 d . . .
H58A H 0.832723 0.664786 0.191671 0.091 Uiso 1 1 calc GR . .
H58B H 0.852586 0.677869 0.260880 0.091 Uiso 1 1 calc GR . .
H58C H 0.770132 0.688464 0.216673 0.091 Uiso 1 1 calc GR . .
C47 C 0.8197(3) 0.5698(3) 0.39686(17) 0.0720(14) Uani 1 1 d . . .
H47 H 0.797221 0.555752 0.354187 0.086 Uiso 1 1 calc R . .
C25 C 0.4942(2) 0.8878(2) 0.30133(17) 0.0556(9) Uani 1 1 d . . .
H25A H 0.531638 0.848669 0.302769 0.083 Uiso 1 1 calc GR . .
H25B H 0.484188 0.885774 0.338082 0.083 Uiso 1 1 calc GR . .
H25C H 0.511651 0.940514 0.296428 0.083 Uiso 1 1 calc GR . .
C57 C 0.8714(2) 0.5210(3) 0.2416(2) 0.0828(16) Uani 1 1 d . . .
H57A H 0.862340 0.465307 0.247119 0.124 Uiso 1 1 calc GR . .
H57B H 0.910673 0.540680 0.276566 0.124 Uiso 1 1 calc GR . .
H57C H 0.885893 0.526636 0.207041 0.124 Uiso 1 1 calc GR . .
C60 C 0.5729(2) 0.3261(2) 0.1479(2) 0.0712(13) Uani 1 1 d . . .
H60A H 0.573920 0.310195 0.109367 0.107 Uiso 1 1 calc GR . .
H60B H 0.535155 0.296066 0.156500 0.107 Uiso 1 1 calc GR . .
H60C H 0.620607 0.315586 0.178322 0.107 Uiso 1 1 calc GR . .
C45 C 0.5208(2) 0.4383(4) 0.4160(2) 0.0858(17) Uani 1 1 d . . .
H45A H 0.532703 0.424337 0.457531 0.129 Uiso 1 1 calc GR . .
H45B H 0.479550 0.406230 0.391545 0.129 Uiso 1 1 calc GR . .
H45C H 0.507711 0.494224 0.410312 0.129 Uiso 1 1 calc GR . .
C46 C 0.6086(4) 0.3353(4) 0.4080(3) 0.111(2) Uani 1 1 d . . .
H46A H 0.645055 0.322708 0.390290 0.167 Uiso 1 1 calc GR . .
H46B H 0.564945 0.302803 0.389757 0.167 Uiso 1 1 calc GR . .
H46C H 0.628856 0.324461 0.450396 0.167 Uiso 1 1 calc GR . .
C49 C 0.8354(3) 0.6613(3) 0.4010(2) 0.0858(16) Uani 1 1 d . . .
H49A H 0.789137 0.690089 0.384908 0.129 Uiso 1 1 calc GR . .
H49B H 0.866428 0.674438 0.378268 0.129 Uiso 1 1 calc GR . .
H49C H 0.860364 0.676212 0.442258 0.129 Uiso 1 1 calc GR . .
C48 C 0.8915(3) 0.5218(4) 0.4232(3) 0.0999(19) Uani 1 1 d . . .
H48A H 0.915315 0.535158 0.464970 0.150 Uiso 1 1 calc GR . .
H48B H 0.924329 0.534604 0.402005 0.150 Uiso 1 1 calc GR . .
H48C H 0.880286 0.465317 0.419362 0.150 Uiso 1 1 calc GR . .
C74 C 0.4782(7) -0.0009(12) 0.5170(5) 0.246(7) Uani 1 1 d . . .
C71 C 0.9277(10) 0.3369(5) 0.7065(8) 0.232(8) Uani 1 1 d . . .
C72 C 0.5807(10) 0.0751(10) 0.4187(6) 0.279(9) Uani 1 1 d . . .
C73 C 0.5428(7) 0.0658(9) 0.4568(5) 0.199(5) Uani 1 1 d . B 2
C70 C 0.8939(12) 0.3398(6) 0.6380(8) 0.305(13) Uani 1 1 d . . .
C68 C 0.8813(14) 0.3475(7) 0.5447(11) 0.295(11) Uani 1 1 d . . .
C69 C 0.8422(9) 0.3144(17) 0.6016(9) 0.342(13) Uani 1 1 d . . .
C66 C 0.7736(11) 0.2026(12) 0.5135(6) 0.376(15) Uani 1 1 d . . .
C67 C 0.8009(9) 0.2908(12) 0.5425(10) 0.341(14) Uani 1 1 d . . .
H65 H 0.589(2) 0.632(2) 0.3925(16) 0.054(10) Uiso 1 1 d . . .

loop_
_atom_site_aniso_label
_atom_site_aniso_U_11
_atom_site_aniso_U_22
_atom_site_aniso_U_33
_atom_site_aniso_U_23
_atom_site_aniso_U_13
_atom_site_aniso_U_12
Ti1 0.0197(2) 0.0230(2) 0.0236(2) 0.00297(17) 0.00657(18) 0.00111(17)
S1 0.0369(4) 0.0377(4) 0.0354(4) -0.0021(3) 0.0106(3) -0.0122(3)
N2 0.0223(11) 0.0258(11) 0.0301(11) 0.0046(9) 0.0099(9) -0.0008(9)
N1 0.0198(10) 0.0243(10) 0.0259(11) 0.0041(8) 0.0053(9) -0.0005(8)
N4 0.0235(11) 0.0274(11) 0.0251(11) -0.0008(9) 0.0068(9) -0.0004(9)
N6 0.0337(13) 0.0263(11) 0.0280(11) -0.0033(9) 0.0100(10) 0.0051(9)
N5 0.0329(12) 0.0274(11) 0.0261(11) 0.0010(9) 0.0055(10) 0.0084(10)
N3 0.0209(11) 0.0259(11) 0.0407(13) 0.0059(10) 0.0069(10) -0.0015(9)
C1 0.0223(13) 0.0235(12) 0.0295(13) -0.0001(10) 0.0082(11) -0.0004(10)
C35 0.0247(13) 0.0235(12) 0.0265(13) -0.0024(10) 0.0066(10) 0.0003(10)
C14 0.0191(12) 0.0265(13) 0.0288(13) 0.0058(10) 0.0005(10) -0.0020(10)
C2 0.0223(13) 0.0309(14) 0.0360(14) 0.0076(11) 0.0113(11) 0.0000(11)
C38 0.0388(16) 0.0305(14) 0.0249(13) 0.0024(11) 0.0079(12) 0.0104(12)
C7 0.0282(14) 0.0304(14) 0.0396(15) 0.0068(12) 0.0122(12) -0.0022(11)
C50 0.0366(15) 0.0281(13) 0.0264(13) -0.0037(11) 0.0116(12) 0.0072(11)
C15 0.0307(15) 0.0340(15) 0.0301(14) 0.0062(11) 0.0066(12) -0.0024(12)
C19 0.0207(13) 0.0274(13) 0.0421(16) 0.0054(12) 0.0047(12) 0.0009(10)
C20 0.0389(16) 0.0410(16) 0.0282(14) 0.0007(12) 0.0121(12) -0.0032(13)
C51 0.0419(17) 0.0326(15) 0.0380(16) -0.0066(12) 0.0174(14) 0.0005(13)
C3 0.0314(15) 0.0359(15) 0.0389(16) 0.0056(12) 0.0152(13) 0.0002(12)
C37 0.0461(18) 0.0297(14) 0.0368(16) -0.0018(12) 0.0117(14) 0.0147(13)
C11 0.0334(15) 0.0301(14) 0.0419(16) 0.0018(12) 0.0135(13) -0.0077(12)
C39 0.0406(17) 0.0509(19) 0.0313(15) 0.0116(13) 0.0106(13) 0.0094(14)
C55 0.0387(16) 0.0343(15) 0.0319(15) -0.0081(12) 0.0120(13) 0.0029(12)
C8 0.0412(17) 0.0388(16) 0.0400(16) -0.0021(13) 0.0237(14) -0.0054(13)
C65 0.0348(16) 0.0394(16) 0.0334(15) 0.0067(13) 0.0151(13) 0.0074(13)
C64 0.0439(18) 0.0543(19) 0.0249(14) 0.0059(13) 0.0095(13) 0.0107(15)
C36 0.0439(17) 0.0304(15) 0.0374(16) 0.0026(12) 0.0096(14) 0.0167(13)
C26 0.0234(14) 0.0251(13) 0.0478(17) 0.0069(12) 0.0034(12) -0.0027(11)
C40 0.059(2) 0.066(2) 0.0317(16) 0.0128(16) 0.0210(16) 0.0171(19)
C13 0.0382(17) 0.0409(17) 0.0477(18) -0.0004(14) 0.0120(14) -0.0072(14)
C23 0.0281(15) 0.0295(14) 0.0563(19) -0.0021(13) 0.0184(14) -0.0022(12)
C27 0.0285(15) 0.0363(15) 0.0394(16) 0.0051(13) -0.0036(13) -0.0055(12)
C6 0.0388(17) 0.0371(16) 0.0518(19) 0.0058(14) 0.0189(15) -0.0119(13)
C59 0.0430(18) 0.0526(19) 0.0316(15) -0.0065(14) 0.0102(14) -0.0073(15)
C43 0.052(2) 0.0449(18) 0.0292(15) -0.0040(13) 0.0105(14) -0.0057(15)
C4 0.0457(19) 0.0484(19) 0.0481(18) 0.0020(15) 0.0267(16) -0.0051(15)
C54 0.0487(19) 0.0526(19) 0.0283(15) -0.0077(13) 0.0129(14) 0.0012(15)
C5 0.0465(19) 0.0502(19) 0.056(2) 0.0062(16) 0.0314(17) -0.0119(16)
C28 0.0366(16) 0.0379(16) 0.0330(15) 0.0017(12) 0.0041(13) -0.0038(13)
C29 0.0391(17) 0.0427(17) 0.0383(17) 0.0104(14) -0.0058(14) -0.0044(14)
C18 0.0461(19) 0.0317(16) 0.055(2) 0.0132(14) 0.0099(16) 0.0098(14)
C32 0.0281(16) 0.0430(18) 0.079(3) -0.0004(17) 0.0219(16) 0.0047(14)
C31 0.0213(14) 0.0382(17) 0.068(2) 0.0045(15) 0.0084(14) 0.0010(12)
C56 0.048(2) 0.053(2) 0.0428(18) -0.0138(15) 0.0175(15) -0.0152(16)
C62 0.0406(17) 0.0331(15) 0.0421(17) -0.0012(13) 0.0014(14) -0.0077(13)
C52 0.057(2) 0.0437(18) 0.0437(18) -0.0064(14) 0.0267(16) -0.0065(16)
C41 0.085(3) 0.0457(19) 0.0269(15) -0.0006(14) 0.0190(17) 0.0054(19)
C9 0.052(2) 0.0427(18) 0.063(2) -0.0065(16) 0.0352(18) -0.0001(15)
C53 0.065(2) 0.0492(19) 0.0321(16) -0.0055(14) 0.0232(16) 0.0015(17)
C21 0.057(2) 0.056(2) 0.0313(16) -0.0025(15) 0.0150(15) -0.0100(17)
C10 0.059(2) 0.058(2) 0.0396(18) -0.0040(15) 0.0259(16) -0.0076(17)
C12 0.0479(19) 0.0423(18) 0.0470(19) 0.0012(15) 0.0146(16) 0.0078(15)
C16 0.062(2) 0.0486(19) 0.0366(17) 0.0165(15) 0.0169(16) 0.0016(17)
C63 0.059(2) 0.0403(17) 0.0342(16) -0.0102(14) -0.0001(15) -0.0081(16)
C30 0.0385(18) 0.0480(19) 0.0489(19) 0.0016(15) -0.0059(15) -0.0119(15)
C22 0.0440(19) 0.062(2) 0.0427(18) -0.0084(16) 0.0189(15) -0.0073(16)
C61 0.0367(18) 0.070(2) 0.0467(19) -0.0139(17) 0.0114(15) -0.0056(17)
C34 0.0294(17) 0.051(2) 0.086(3) 0.010(2) 0.0030(18) 0.0089(15)
C42 0.077(3) 0.050(2) 0.0325(17) -0.0075(15) 0.0141(17) -0.0115(19)
C44 0.055(2) 0.128(4) 0.0339(18) -0.001(2) 0.0124(17) -0.031(3)
C33 0.0299(17) 0.050(2) 0.084(3) 0.0017(19) 0.0192(18) -0.0085(15)
C17 0.074(3) 0.0415(19) 0.053(2) 0.0262(17) 0.0172(19) 0.0065(18)
C24 0.073(3) 0.042(2) 0.129(4) 0.025(2) 0.068(3) 0.0246(19)
C58 0.041(2) 0.048(2) 0.090(3) -0.026(2) 0.019(2) -0.0064(16)
C47 0.072(3) 0.108(4) 0.0347(18) -0.021(2) 0.0181(19) -0.049(3)
C25 0.052(2) 0.063(2) 0.057(2) -0.0187(18) 0.0255(18) -0.0130(18)
C57 0.059(3) 0.050(2) 0.101(4) -0.012(2) -0.020(2) 0.005(2)
C60 0.060(3) 0.048(2) 0.091(3) 0.013(2) 0.007(2) -0.0092(19)
C45 0.048(2) 0.136(5) 0.069(3) 0.052(3) 0.015(2) 0.000(3)
C46 0.108(5) 0.098(4) 0.160(6) -0.059(4) 0.087(5) -0.058(4)
C49 0.050(2) 0.100(4) 0.094(4) 0.039(3) 0.009(2) -0.016(2)
C48 0.079(4) 0.106(4) 0.142(5) -0.045(4) 0.073(4) -0.015(3)
C74 0.162(10) 0.45(2) 0.147(9) 0.043(12) 0.076(7) -0.077(12)
C71 0.38(2) 0.054(4) 0.374(19) -0.022(8) 0.266(18) -0.009(7)
C72 0.36(2) 0.335(19) 0.242(14) -0.122(13) 0.226(15) -0.143(16)
C73 0.172(10) 0.278(15) 0.179(10) 0.021(10) 0.100(8) -0.025(10)
C70 0.44(3) 0.078(6) 0.229(15) -0.053(8) -0.084(17) 0.002(9)
C68 0.50(3) 0.132(9) 0.42(3) -0.003(12) 0.37(3) -0.030(13)
C69 0.174(13) 0.56(4) 0.238(18) -0.14(2) 0.009(12) -0.039(18)
C66 0.45(3) 0.40(2) 0.175(11) -0.101(13) -0.025(13) 0.31(2)
C67 0.231(16) 0.32(2) 0.33(2) -0.20(2) -0.072(16) 0.128(16)

loop_
_atom_type_symbol
_atom_type_description
_atom_type_scat_dispersion_real
_atom_type_scat_dispersion_imag
_atom_type_scat_source
C C 0.0033 0.0016 'International Tables Vol C Tables 4.2.6.8 and 6.1.1.4'
H H 0.0000 0.0000 'International Tables Vol C Tables 4.2.6.8 and 6.1.1.4'
N N 0.0061 0.0033 'International Tables Vol C Tables 4.2.6.8 and 6.1.1.4'
S S 0.1246 0.1234 'International Tables Vol C Tables 4.2.6.8 and 6.1.1.4'
Ti Ti 0.2776 0.4457 'International Tables Vol C Tables 4.2.6.8 and 6.1.1.4'

loop_
_geom_angle_atom_site_label_1
_geom_angle_atom_site_label_2
_geom_angle_atom_site_label_3
_geom_angle
_geom_angle_site_symmetry_1
_geom_angle_site_symmetry_3
S1 Ti1 C1 119.90(6) . .
N2 Ti1 S1 148.39(7) . .
N2 Ti1 N1 62.29(8) . .
N2 Ti1 C1 31.18(8) . .
N1 Ti1 S1 90.33(6) . .
N1 Ti1 C1 31.12(8) . .
N4 Ti1 S1 101.90(8) . .
N4 Ti1 N2 106.80(9) . .
N4 Ti1 N1 125.30(9) . .
N4 Ti1 C1 120.82(9) . .
N4 Ti1 C65 105.36(11) . .
C65 Ti1 S1 86.84(10) . .
C65 Ti1 N2 97.94(11) . .
C65 Ti1 N1 128.63(10) . .
C65 Ti1 C1 116.12(11) . .
C62 S1 Ti1 112.42(12) . .
C1 N2 Ti1 93.94(16) . .
C1 N2 C2 120.8(2) . .
C2 N2 Ti1 143.29(17) . .
C1 N1 Ti1 92.63(15) . .
C1 N1 C14 125.2(2) . .
C14 N1 Ti1 140.32(17) . .
C35 N4 Ti1 161.82(19) . .
C35 N6 C50 126.7(2) . .
C35 N6 C37 109.6(2) . .
C37 N6 C50 122.9(2) . .
C35 N5 C38 126.0(2) . .
C35 N5 C36 109.3(2) . .
C36 N5 C38 121.9(2) . .
C26 N3 C1 140.2(3) . .
N2 C1 Ti1 54.88(13) . .
N2 C1 N3 119.2(2) . .
N1 C1 Ti1 56.26(13) . .
N1 C1 N2 111.1(2) . .
N1 C1 N3 129.1(2) . .
N3 C1 Ti1 170.2(2) . .
N4 C35 N6 127.5(2) . .
N4 C35 N5 127.7(2) . .
N6 C35 N5 104.7(2) . .
C15 C14 N1 119.0(2) . .
C15 C14 C19 120.4(2) . .
C19 C14 N1 120.4(2) . .
C7 C2 N2 119.8(2) . .
C7 C2 C3 120.3(3) . .
C3 C2 N2 120.0(2) . .
C39 C38 N5 120.4(3) . .
C39 C38 C43 122.4(3) . .
C43 C38 N5 117.1(3) . .
C2 C7 C11 123.3(2) . .
C6 C7 C2 118.4(3) . .
C6 C7 C11 118.4(3) . .
C51 C50 N6 118.3(3) . .
C55 C50 N6 118.6(3) . .
C55 C50 C51 122.9(3) . .
C14 C15 C20 123.8(2) . .
C16 C15 C14 117.9(3) . .
C16 C15 C20 118.2(3) . .
C14 C19 C23 122.1(2) . .
C18 C19 C14 118.3(3) . .
C18 C19 C23 119.5(3) . .
C15 C20 C21 113.1(3) . .
C15 C20 C22 110.7(3) . .
C22 C20 C21 108.1(3) . .
C50 C51 C56 122.4(3) . .
C50 C51 C52 116.9(3) . .
C52 C51 C56 120.6(3) . .
C2 C3 C8 124.2(3) . .
C4 C3 C2 118.5(3) . .
C4 C3 C8 117.3(3) . .
C36 C37 N6 108.2(2) . .
C7 C11 C13 110.9(3) . .
C7 C11 C12 112.5(3) . .
C12 C11 C13 109.0(3) . .
C38 C39 C40 117.4(3) . .
C38 C39 C44 121.3(3) . .
C40 C39 C44 121.3(3) . .
C50 C55 C59 121.5(3) . .
C50 C55 C54 117.6(3) . .
C54 C55 C59 120.9(3) . .
C3 C8 C9 112.9(3) . .
C3 C8 C10 110.7(3) . .
C9 C8 C10 108.8(3) . .
C64 C65 Ti1 136.0(2) . .
C65 C64 C63 127.3(3) . .
C37 C36 N5 108.1(3) . .
N3 C26 C27 124.4(3) . .
N3 C26 C31 113.7(3) . .
C27 C26 C31 121.9(2) . .
C41 C40 C39 121.4(3) . .
C19 C23 C24 113.7(3) . .
C19 C23 C25 109.9(3) . .
C24 C23 C25 111.9(3) . .
C26 C27 C29 106.5(3) . .
C28 C27 C26 112.3(2) . .
C28 C27 C29 108.3(3) . .
C28 C27 C30 105.6(3) . .
C30 C27 C26 115.4(3) . .
C30 C27 C29 108.5(2) . .
C5 C6 C7 121.7(3) . .
C55 C59 C61 113.1(3) . .
C55 C59 C60 110.3(3) . .
C60 C59 C61 109.7(3) . .
C38 C43 C47 123.1(3) . .
C42 C43 C38 117.1(3) . .
C42 C43 C47 119.8(3) . .
C5 C4 C3 121.6(3) . .
C53 C54 C55 120.7(3) . .
C4 C5 C6 119.6(3) . .
C17 C18 C19 121.4(3) . .
C32 C31 C26 110.3(3) . .
C32 C31 C34 107.5(3) . .
C32 C31 C33 106.1(3) . .
C34 C31 C26 113.7(3) . .
C34 C31 C33 110.2(3) . .
C33 C31 C26 108.7(3) . .
C51 C56 C58 112.2(3) . .
C51 C56 C57 111.1(3) . .
C58 C56 C57 109.5(3) . .
C63 C62 S1 127.5(3) . .
C53 C52 C51 121.4(3) . .
C40 C41 C42 120.2(3) . .
C52 C53 C54 120.4(3) . .
C17 C16 C15 121.9(3) . .
C62 C63 C64 125.8(3) . .
C41 C42 C43 121.6(4) . .
C39 C44 C45 114.3(4) . .
C46 C44 C39 112.2(4) . .
C46 C44 C45 109.0(4) . .
C16 C17 C18 119.9(3) . .
C43 C47 C49 111.3(4) . .
C43 C47 C48 111.0(4) . .
C48 C47 C49 111.3(4) . .
C74 C74 C73 129(2) 3_656 3_656
C72 C73 C74 134.9(16) . 3_656
C69 C70 C71 136(3) . .
C67 C68 C69 45.2(8) . .
C70 C69 C68 89(2) . .
C70 C69 C67 153(3) . .
C67 C69 C68 65.3(15) . .
C69 C67 C68 69.5(13) . .
C69 C67 C66 131(2) . .
C66 C67 C68 129.0(16) . .

loop_
_geom_bond_atom_site_label_1
_geom_bond_atom_site_label_2
_geom_bond_distance
_geom_bond_site_symmetry_2
Ti1 S1 2.4052(9) .
Ti1 N2 2.127(2) .
Ti1 N1 2.159(2) .
Ti1 N4 1.810(2) .
Ti1 C1 2.594(3) .
Ti1 C65 2.040(3) .
S1 C62 1.721(3) .
N2 C1 1.346(3) .
N2 C2 1.441(3) .
N1 C1 1.342(3) .
N1 C14 1.422(3) .
N4 C35 1.296(3) .
N6 C35 1.383(3) .
N6 C50 1.451(3) .
N6 C37 1.394(4) .
N5 C35 1.390(3) .
N5 C38 1.450(3) .
N5 C36 1.395(4) .
N3 C1 1.377(3) .
N3 C26 1.278(4) .
C14 C15 1.411(4) .
C14 C19 1.417(4) .
C2 C7 1.410(4) .
C2 C3 1.415(4) .
C38 C39 1.383(4) .
C38 C43 1.399(4) .
C7 C11 1.525(4) .
C7 C6 1.400(4) .
C50 C51 1.397(4) .
C50 C55 1.396(4) .
C15 C20 1.519(4) .
C15 C16 1.399(4) .
C19 C23 1.515(4) .
C19 C18 1.397(4) .
C20 C21 1.541(4) .
C20 C22 1.526(4) .
C51 C56 1.521(4) .
C51 C52 1.398(4) .
C3 C8 1.524(4) .
C3 C4 1.400(4) .
C37 C36 1.328(4) .
C11 C13 1.534(4) .
C11 C12 1.529(4) .
C39 C40 1.403(5) .
C39 C44 1.509(5) .
C55 C59 1.513(5) .
C55 C54 1.398(4) .
C8 C9 1.530(5) .
C8 C10 1.539(5) .
C65 C64 1.297(5) .
C64 C63 1.459(5) .
C26 C27 1.550(5) .
C26 C31 1.569(4) .
C40 C41 1.362(6) .
C23 C24 1.527(4) .
C23 C25 1.531(5) .
C27 C28 1.526(4) .
C27 C29 1.555(4) .
C27 C30 1.549(4) .
C6 C5 1.382(5) .
C59 C61 1.525(5) .
C59 C60 1.524(5) .
C43 C42 1.397(4) .
C43 C47 1.518(5) .
C4 C5 1.372(5) .
C54 C53 1.378(5) .
C18 C17 1.374(5) .
C32 C31 1.519(5) .
C31 C34 1.542(5) .
C31 C33 1.553(5) .
C56 C58 1.526(5) .
C56 C57 1.528(6) .
C62 C63 1.348(5) .
C52 C53 1.376(5) .
C41 C42 1.363(5) .
C16 C17 1.368(5) .
C44 C45 1.517(6) .
C44 C46 1.499(8) .
C47 C49 1.546(7) .
C47 C48 1.521(8) .
C74 C74 1.352(19) 3_656
C74 C73 1.377(17) 3_656
C71 C70 1.526(18) .
C72 C73 1.355(14) .
C70 C69 1.141(19) .
C68 C69 1.85(2) .
C68 C67 1.79(3) .
C69 C67 1.40(2) .
C66 C67 1.63(2) .
